data_4312827
loop_
_publ_author_name
'Diana M. Stefanescu'
'Holming F. Yuen'
'David S. Glueck'
'James A. Golen'
'Lev N. Zakharov'
'Christopher D. Incarvito'
'Arnold L. Rheingold'

_publ_section_title
;
 Gold(I) Phosphido Complexes: Synthesis, Structure, and Reactivity
;
_journal_name_full 'Inorganic Chemistry'
_journal_page_first 8891
_journal_page_last 8901
_journal_paper_doi 10.1021/ic035006e
_journal_volume 42
_journal_year 2003
_chemical_formula_sum 'C48 H52 Au2 Cl2 N P2'
_chemical_formula_weight 1169.68
_chemical_name_systematic
; 

 ? 

;
_space_group_IT_number 14
_symmetry_cell_setting monoclinic
_symmetry_space_group_name_Hall '-P 2ybc'
_symmetry_space_group_name_H-M 'P 1 21/c 1'
_atom_sites_solution_hydrogens geom
_atom_sites_solution_primary direct
_atom_sites_solution_secondary difmap
_audit_creation_method SHELXL-97
_cell_angle_alpha 90.00
_cell_angle_beta 93.412(3)
_cell_angle_gamma 90.00
_cell_formula_units_Z 4
_cell_length_a 9.4506(11)
_cell_length_b 18.557(2)
_cell_length_c 25.781(3)
_cell_measurement_reflns_used 6149
_cell_measurement_temperature 219(2)
_cell_measurement_theta_max 28.24
_cell_measurement_theta_min 2.51
_cell_volume 4513.3(9)
_computing_cell_refinement 'Bruker SMART'
_computing_data_collection 'Bruker SMART'
_computing_data_reduction 'Bruker SAINT'
_computing_molecular_graphics 'Bruker SHELXTL'
_computing_publication_material 'Bruker SHELXTL'
_computing_structure_refinement 'SHELXL-97 (Sheldrick, 1997)'
_computing_structure_solution 'SHELXS-97 (Sheldrick, 1990)'
_diffrn_ambient_temperature 219(2)
_diffrn_measured_fraction_theta_full 0.786
_diffrn_measured_fraction_theta_max 0.786
_diffrn_measurement_device_type 'CCD area detector'
_diffrn_measurement_method 'phi and omega scans'
_diffrn_radiation_monochromator graphite
_diffrn_radiation_source 'fine-focus sealed tube'
_diffrn_radiation_type MoK\a
_diffrn_radiation_wavelength 0.71073
_diffrn_reflns_av_R_equivalents 0.0354
_diffrn_reflns_av_sigmaI/netI 0.0461
_diffrn_reflns_limit_h_max 12
_diffrn_reflns_limit_h_min -11
_diffrn_reflns_limit_k_max 24
_diffrn_reflns_limit_k_min -23
_diffrn_reflns_limit_l_max 29
_diffrn_reflns_limit_l_min -31
_diffrn_reflns_number 21961
_diffrn_reflns_theta_full 28.28
_diffrn_reflns_theta_max 28.28
_diffrn_reflns_theta_min 1.93
_exptl_absorpt_coefficient_mu 6.716
_exptl_absorpt_correction_T_max 0.3469
_exptl_absorpt_correction_T_min 0.2378
_exptl_absorpt_correction_type none
_exptl_crystal_colour colorless
_exptl_crystal_density_diffrn 1.721
_exptl_crystal_density_meas 0
_exptl_crystal_density_method 'not measured'
_exptl_crystal_description brick
_exptl_crystal_F_000 2276
_exptl_crystal_size_max 0.30
_exptl_crystal_size_mid 0.20
_exptl_crystal_size_min 0.20
_refine_diff_density_max 1.032
_refine_diff_density_min -0.695
_refine_diff_density_rms 0.110
_refine_ls_extinction_method none
_refine_ls_goodness_of_fit_ref 1.014
_refine_ls_hydrogen_treatment mixed
_refine_ls_matrix_type full
_refine_ls_number_parameters 505
_refine_ls_number_reflns 8819
_refine_ls_number_restraints 0
_refine_ls_restrained_S_all 1.014
_refine_ls_R_factor_all 0.0387
_refine_ls_R_factor_gt 0.0307
_refine_ls_shift/su_max 0.004
_refine_ls_shift/su_mean 0.001
_refine_ls_structure_factor_coef Fsqd
_refine_ls_weighting_details 'calc w=1/[\s^2^(Fo^2^)+(0.0300P)^2^+0.0000P] where P=(Fo^2^+2Fc^2^)/3'
_refine_ls_weighting_scheme calc
_refine_ls_wR_factor_gt 0.0674
_refine_ls_wR_factor_ref 0.0710
_reflns_number_gt 7432
_reflns_number_total 8819
_reflns_threshold_expression >2sigma(I)
_cod_data_source_file ic035006esi20030826_015226_2.cif
_cod_data_source_block glu128
_cod_depositor_comments
;
The following automatic conversions were performed:

'_symmetry_cell_setting' value 'Monoclinic' changed to 'monoclinic'
according to the built-in table from CIF Core dictionary named
'cif_core.dic' version 2.4.1 from 2010-06-29.

Automatic conversion script
Id: cif_fix_values 1646 2011-03-28 12:23:43Z adriana 
;
_cod_original_cell_volume 4513.2(9)
_cod_database_code 4312827

loop_
_symmetry_equiv_pos_as_xyz
'x, y, z'
'-x, y+1/2, -z+1/2'
'-x, -y, -z'
'x, -y-1/2, z-1/2'

loop_
_atom_site_label
_atom_site_type_symbol
_atom_site_fract_x
_atom_site_fract_y
_atom_site_fract_z
_atom_site_U_iso_or_equiv
_atom_site_adp_type
_atom_site_occupancy
_atom_site_symmetry_multiplicity
_atom_site_calc_flag
_atom_site_refinement_flags
_atom_site_disorder_assembly
_atom_site_disorder_group
Au1 Au 0.359370(18) 0.469795(8) 0.605407(8) 0.03398(6) Uani 1 1 d . . .
Au2 Au 0.447203(18) 0.498544(8) 0.746471(8) 0.03301(6) Uani 1 1 d . . .
Cl1 Cl 0.23660(13) 0.39708(6) 0.54598(6) 0.0519(4) Uani 1 1 d . . .
Cl2 Cl 0.42259(13) 0.45111(6) 0.82821(5) 0.0431(3) Uani 1 1 d . . .
P1 P 0.46996(12) 0.54069(5) 0.66581(5) 0.0326(3) Uani 1 1 d . . .
P2 P -0.05588(11) 0.17123(5) 0.63596(5) 0.0252(2) Uani 1 1 d . . .
P3 P -0.08298(11) 0.18820(5) 0.52233(5) 0.0268(3) Uani 1 1 d . . .
N1 N -0.0088(4) 0.18054(17) 0.57860(15) 0.0315(9) Uani 1 1 d . . .
C1 C 0.3977(5) 0.6328(2) 0.6589(2) 0.0374(12) Uani 1 1 d . . .
H1B H 0.4166 0.6498 0.6235 0.045 Uiso 1 1 calc R . .
C2 C 0.4670(6) 0.6862(2) 0.6971(3) 0.0566(17) Uani 1 1 d . . .
H2A H 0.5696 0.6864 0.6934 0.068 Uiso 1 1 calc R . .
H2B H 0.4502 0.6709 0.7326 0.068 Uiso 1 1 calc R . .
C3 C 0.4090(6) 0.7618(3) 0.6882(3) 0.072(2) Uani 1 1 d . . .
H3A H 0.4508 0.7941 0.7150 0.086 Uiso 1 1 calc R . .
H3B H 0.4360 0.7794 0.6543 0.086 Uiso 1 1 calc R . .
C4 C 0.2493(6) 0.7632(3) 0.6898(3) 0.0659(19) Uani 1 1 d . . .
H4A H 0.2146 0.8116 0.6807 0.079 Uiso 1 1 calc R . .
H4B H 0.2231 0.7526 0.7252 0.079 Uiso 1 1 calc R . .
C5 C 0.1784(6) 0.7089(3) 0.6526(3) 0.0579(16) Uani 1 1 d . . .
H5A H 0.1940 0.7229 0.6167 0.070 Uiso 1 1 calc R . .
H5B H 0.0760 0.7087 0.6568 0.070 Uiso 1 1 calc R . .
C6 C 0.2380(5) 0.6333(2) 0.6630(2) 0.0443(13) Uani 1 1 d . . .
H6A H 0.2154 0.6176 0.6978 0.053 Uiso 1 1 calc R . .
H6B H 0.1940 0.5994 0.6377 0.053 Uiso 1 1 calc R . .
C7 C 0.6598(5) 0.5490(2) 0.6542(2) 0.0370(12) Uani 1 1 d . . .
H11A H 0.7047 0.5766 0.6836 0.044 Uiso 1 1 calc R . .
C8 C 0.6885(5) 0.5896(3) 0.6050(2) 0.0577(17) Uani 1 1 d . . .
H8A H 0.6484 0.6382 0.6066 0.069 Uiso 1 1 calc R . .
H8B H 0.6423 0.5648 0.5750 0.069 Uiso 1 1 calc R . .
C9 C 0.8482(6) 0.5947(4) 0.5981(3) 0.074(2) Uani 1 1 d . . .
H9A H 0.8644 0.6200 0.5657 0.089 Uiso 1 1 calc R . .
H9B H 0.8934 0.6225 0.6269 0.089 Uiso 1 1 calc R . .
C10 C 0.9140(6) 0.5209(4) 0.5969(3) 0.075(2) Uani 1 1 d . . .
H10A H 1.0161 0.5254 0.5929 0.090 Uiso 1 1 calc R . .
H10B H 0.8724 0.4939 0.5671 0.090 Uiso 1 1 calc R . .
C11 C 0.8887(6) 0.4804(3) 0.6471(3) 0.072(2) Uani 1 1 d . . .
H11B H 0.9355 0.5058 0.6767 0.087 Uiso 1 1 calc R . .
H11C H 0.9295 0.4320 0.6455 0.087 Uiso 1 1 calc R . .
C12 C 0.7294(6) 0.4749(3) 0.6545(3) 0.0550(16) Uani 1 1 d . . .
H12A H 0.6845 0.4454 0.6266 0.066 Uiso 1 1 calc R . .
H12B H 0.7147 0.4510 0.6877 0.066 Uiso 1 1 calc R . .
C21 C -0.2401(4) 0.1884(2) 0.64467(18) 0.0292(10) Uani 1 1 d . . .
C22 C -0.3404(4) 0.1349(2) 0.6342(2) 0.0388(12) Uani 1 1 d . . .
H22A H -0.3120 0.0885 0.6245 0.047 Uiso 1 1 calc R . .
C23 C -0.4820(5) 0.1502(3) 0.6382(2) 0.0493(14) Uani 1 1 d . . .
H23A H -0.5498 0.1135 0.6324 0.059 Uiso 1 1 calc R . .
C24 C -0.5256(5) 0.2186(3) 0.6507(3) 0.0581(17) Uani 1 1 d . . .
H24A H -0.6226 0.2286 0.6526 0.070 Uiso 1 1 calc R . .
C25 C -0.4269(5) 0.2723(3) 0.6604(3) 0.0569(17) Uani 1 1 d . . .
H25A H -0.4565 0.3190 0.6688 0.068 Uiso 1 1 calc R . .
C26 C -0.2842(5) 0.2573(2) 0.6577(2) 0.0406(13) Uani 1 1 d . . .
H26A H -0.2167 0.2937 0.6648 0.049 Uiso 1 1 calc R . .
C31 C -0.0116(4) 0.08270(18) 0.66044(17) 0.0268(9) Uani 1 1 d . . .
C32 C 0.1127(5) 0.0513(2) 0.6447(2) 0.0409(12) Uani 1 1 d . . .
H32A H 0.1645 0.0729 0.6188 0.049 Uiso 1 1 calc R . .
C33 C 0.1583(6) -0.0128(3) 0.6679(3) 0.0570(16) Uani 1 1 d . . .
H33A H 0.2418 -0.0348 0.6577 0.068 Uiso 1 1 calc R . .
C34 C 0.0827(6) -0.0442(2) 0.7056(2) 0.0551(15) Uani 1 1 d . . .
H34A H 0.1156 -0.0873 0.7213 0.066 Uiso 1 1 calc R . .
C35 C -0.0400(6) -0.0138(2) 0.7206(2) 0.0477(14) Uani 1 1 d . . .
H35A H -0.0920 -0.0363 0.7460 0.057 Uiso 1 1 calc R . .
C36 C -0.0872(5) 0.0499(2) 0.6984(2) 0.0342(11) Uani 1 1 d . . .
H36A H -0.1709 0.0712 0.7090 0.041 Uiso 1 1 calc R . .
C41 C 0.0474(4) 0.2308(2) 0.67791(18) 0.0282(10) Uani 1 1 d . . .
C42 C 0.0722(5) 0.2139(2) 0.7299(2) 0.0389(12) Uani 1 1 d . . .
H42A H 0.0327 0.1717 0.7431 0.047 Uiso 1 1 calc R . .
C43 C 0.1541(5) 0.2581(2) 0.7628(2) 0.0460(13) Uani 1 1 d . . .
H43A H 0.1708 0.2462 0.7980 0.055 Uiso 1 1 calc R . .
C44 C 0.2115(5) 0.3206(2) 0.7428(2) 0.0452(14) Uani 1 1 d . . .
H44A H 0.2682 0.3509 0.7646 0.054 Uiso 1 1 calc R . .
C45 C 0.1855(5) 0.3380(2) 0.6915(2) 0.0418(13) Uani 1 1 d . . .
H45A H 0.2232 0.3808 0.6786 0.050 Uiso 1 1 calc R . .
C46 C 0.1048(5) 0.2935(2) 0.6582(2) 0.0347(11) Uani 1 1 d . . .
H46A H 0.0889 0.3055 0.6229 0.042 Uiso 1 1 calc R . .
C51 C 0.0570(4) 0.18934(19) 0.47772(19) 0.0303(10) Uani 1 1 d . . .
C52 C 0.1881(5) 0.2172(2) 0.4939(2) 0.0394(12) Uani 1 1 d . . .
H52A H 0.2040 0.2358 0.5277 0.047 Uiso 1 1 calc R . .
C53 C 0.2961(5) 0.2174(2) 0.4595(2) 0.0511(16) Uani 1 1 d . . .
H53A H 0.3845 0.2377 0.4697 0.061 Uiso 1 1 calc R . .
C54 C 0.2746(5) 0.1883(2) 0.4110(2) 0.0470(15) Uani 1 1 d . . .
H54A H 0.3496 0.1870 0.3886 0.056 Uiso 1 1 calc R . .
C55 C 0.1451(5) 0.1611(3) 0.3948(2) 0.0471(14) Uani 1 1 d . . .
H55A H 0.1304 0.1421 0.3611 0.057 Uiso 1 1 calc R . .
C56 C 0.0349(5) 0.1615(2) 0.4284(2) 0.0391(12) Uani 1 1 d . . .
H56A H -0.0544 0.1428 0.4173 0.047 Uiso 1 1 calc R . .
C61 C -0.1858(4) 0.2687(2) 0.51288(18) 0.0300(10) Uani 1 1 d . . .
C62 C -0.1242(5) 0.3305(2) 0.4942(2) 0.0402(12) Uani 1 1 d . . .
H62A H -0.0297 0.3295 0.4847 0.048 Uiso 1 1 calc R . .
C63 C -0.2021(6) 0.3941(2) 0.4894(2) 0.0477(14) Uani 1 1 d . . .
H63A H -0.1606 0.4361 0.4768 0.057 Uiso 1 1 calc R . .
C64 C -0.3403(5) 0.3949(2) 0.5035(2) 0.0489(14) Uani 1 1 d . . .
H64A H -0.3930 0.4378 0.5001 0.059 Uiso 1 1 calc R . .
C65 C -0.4021(5) 0.3349(3) 0.5222(2) 0.0479(14) Uani 1 1 d . . .
H65A H -0.4964 0.3365 0.5319 0.058 Uiso 1 1 calc R . .
C66 C -0.3251(5) 0.2711(2) 0.5270(2) 0.0396(12) Uani 1 1 d . . .
H66A H -0.3676 0.2294 0.5398 0.048 Uiso 1 1 calc R . .
C71 C -0.1952(4) 0.1132(2) 0.50313(19) 0.0300(10) Uani 1 1 d . . .
C72 C -0.3029(5) 0.1195(2) 0.4649(2) 0.0403(12) Uani 1 1 d . . .
H72A H -0.3245 0.1647 0.4499 0.048 Uiso 1 1 calc R . .
C73 C -0.3791(6) 0.0589(3) 0.4485(2) 0.0518(14) Uani 1 1 d . . .
H73A H -0.4520 0.0631 0.4222 0.062 Uiso 1 1 calc R . .
C74 C -0.3486(6) -0.0070(3) 0.4705(3) 0.0518(16) Uani 1 1 d . . .
H74A H -0.4012 -0.0479 0.4597 0.062 Uiso 1 1 calc R . .
C75 C -0.2430(6) -0.0131(2) 0.5079(3) 0.0491(15) Uani 1 1 d . . .
H75A H -0.2224 -0.0584 0.5228 0.059 Uiso 1 1 calc R . .
C76 C -0.1650(5) 0.0459(2) 0.5245(2) 0.0383(12) Uani 1 1 d . . .
H76A H -0.0913 0.0407 0.5504 0.046 Uiso 1 1 calc R . .

loop_
_atom_site_aniso_label
_atom_site_aniso_U_11
_atom_site_aniso_U_22
_atom_site_aniso_U_33
_atom_site_aniso_U_23
_atom_site_aniso_U_13
_atom_site_aniso_U_12
Au1 0.03562(11) 0.03105(9) 0.03549(13) 0.00006(7) 0.00401(8) -0.00128(6)
Au2 0.03588(11) 0.03202(9) 0.03118(13) 0.00259(6) 0.00247(8) -0.00321(6)
Cl1 0.0466(8) 0.0523(7) 0.0562(11) -0.0175(6) -0.0024(6) -0.0051(5)
Cl2 0.0525(8) 0.0440(6) 0.0324(8) 0.0063(5) -0.0002(6) -0.0053(5)
P1 0.0336(7) 0.0318(5) 0.0325(8) 0.0026(4) 0.0040(5) -0.0027(4)
P2 0.0233(6) 0.0274(5) 0.0248(7) -0.0005(4) 0.0004(5) 0.0003(4)
P3 0.0265(6) 0.0285(5) 0.0254(8) 0.0009(4) 0.0020(5) 0.0012(4)
N1 0.031(2) 0.0386(18) 0.024(3) 0.0015(15) 0.0006(17) 0.0008(14)
C1 0.035(3) 0.032(2) 0.045(4) 0.0037(19) 0.007(2) -0.0017(17)
C2 0.048(3) 0.042(3) 0.079(5) -0.014(3) 0.002(3) -0.008(2)
C3 0.084(5) 0.038(3) 0.095(6) -0.009(3) 0.021(4) -0.004(3)
C4 0.081(4) 0.041(3) 0.076(5) -0.008(3) 0.013(4) 0.015(3)
C5 0.060(4) 0.055(3) 0.059(5) -0.005(3) 0.002(3) 0.021(3)
C6 0.041(3) 0.042(2) 0.050(4) -0.002(2) 0.001(2) 0.002(2)
C7 0.032(3) 0.046(2) 0.034(3) 0.0004(19) 0.003(2) -0.0026(18)
C8 0.043(3) 0.074(3) 0.057(5) 0.019(3) 0.013(3) -0.003(3)
C9 0.051(4) 0.112(5) 0.061(6) 0.017(4) 0.017(3) -0.017(3)
C10 0.036(4) 0.125(5) 0.065(6) -0.032(4) 0.014(3) -0.006(3)
C11 0.045(4) 0.080(4) 0.090(7) 0.004(4) 0.002(4) 0.015(3)
C12 0.042(3) 0.053(3) 0.070(5) 0.008(3) 0.005(3) 0.007(2)
C21 0.022(2) 0.035(2) 0.030(3) 0.0026(17) -0.0001(19) 0.0041(15)
C22 0.028(3) 0.044(2) 0.045(4) -0.003(2) 0.002(2) 0.0008(18)
C23 0.031(3) 0.057(3) 0.060(5) -0.004(3) -0.001(3) -0.004(2)
C24 0.032(3) 0.072(3) 0.071(5) -0.009(3) 0.007(3) 0.012(2)
C25 0.045(3) 0.047(3) 0.080(5) -0.009(3) 0.013(3) 0.016(2)
C26 0.037(3) 0.039(2) 0.046(4) -0.004(2) 0.007(2) 0.0033(19)
C31 0.032(2) 0.0253(17) 0.023(3) -0.0015(15) -0.0040(18) 0.0000(15)
C32 0.037(3) 0.045(2) 0.040(4) -0.001(2) 0.000(2) 0.011(2)
C33 0.064(4) 0.051(3) 0.055(5) -0.009(3) -0.006(3) 0.028(3)
C34 0.076(4) 0.033(2) 0.055(4) 0.004(2) -0.008(3) 0.014(2)
C35 0.064(4) 0.032(2) 0.046(4) 0.009(2) -0.001(3) -0.007(2)
C36 0.033(3) 0.032(2) 0.038(3) 0.0009(18) 0.000(2) -0.0012(17)
C41 0.026(2) 0.0315(19) 0.027(3) -0.0030(16) 0.0008(19) 0.0031(15)
C42 0.044(3) 0.033(2) 0.039(4) -0.0031(19) -0.004(2) -0.0086(19)
C43 0.054(3) 0.048(3) 0.035(4) -0.007(2) -0.006(3) -0.005(2)
C44 0.035(3) 0.039(2) 0.061(5) -0.021(2) -0.006(2) -0.0029(19)
C45 0.045(3) 0.032(2) 0.049(4) -0.007(2) 0.007(3) -0.0065(19)
C46 0.035(3) 0.031(2) 0.038(3) 0.0006(18) 0.003(2) 0.0035(17)
C51 0.034(2) 0.0241(18) 0.033(3) 0.0016(16) 0.004(2) 0.0038(16)
C52 0.040(3) 0.035(2) 0.044(4) -0.0100(19) 0.004(2) -0.0047(18)
C53 0.041(3) 0.045(3) 0.069(5) -0.008(3) 0.020(3) -0.011(2)
C54 0.050(3) 0.045(2) 0.048(4) 0.003(2) 0.024(3) 0.003(2)
C55 0.053(3) 0.061(3) 0.029(4) -0.001(2) 0.013(3) 0.003(2)
C56 0.037(3) 0.055(3) 0.026(3) -0.001(2) 0.001(2) 0.001(2)
C61 0.030(2) 0.0325(19) 0.027(3) 0.0005(16) -0.0017(19) 0.0046(16)
C62 0.049(3) 0.033(2) 0.039(4) -0.0018(19) 0.009(2) 0.0034(19)
C63 0.071(4) 0.032(2) 0.040(4) 0.001(2) 0.005(3) 0.009(2)
C64 0.062(3) 0.039(2) 0.044(4) -0.006(2) -0.004(3) 0.021(2)
C65 0.042(3) 0.052(3) 0.050(4) -0.007(2) -0.003(3) 0.017(2)
C66 0.033(3) 0.046(2) 0.040(4) 0.002(2) 0.000(2) 0.0053(19)
C71 0.026(2) 0.034(2) 0.029(3) -0.0015(17) 0.003(2) 0.0013(16)
C72 0.038(3) 0.043(2) 0.039(4) 0.003(2) -0.006(2) 0.0002(19)
C73 0.044(3) 0.070(3) 0.040(4) -0.013(3) -0.011(3) -0.007(3)
C74 0.049(4) 0.048(3) 0.059(5) -0.018(3) 0.009(3) -0.016(2)
C75 0.053(4) 0.034(2) 0.061(5) -0.006(2) 0.005(3) -0.003(2)
C76 0.036(3) 0.035(2) 0.043(4) -0.0022(19) -0.001(2) 0.0032(18)

loop_
_atom_type_symbol
_atom_type_description
_atom_type_scat_dispersion_real
_atom_type_scat_dispersion_imag
_atom_type_scat_source
C C 0.0033 0.0016 'International Tables Vol C Tables 4.2.6.8 and 6.1.1.4'
H H 0.0000 0.0000 'International Tables Vol C Tables 4.2.6.8 and 6.1.1.4'
N N 0.0061 0.0033 'International Tables Vol C Tables 4.2.6.8 and 6.1.1.4'
P P 0.1023 0.0942 'International Tables Vol C Tables 4.2.6.8 and 6.1.1.4'
Cl Cl 0.1484 0.1585 'International Tables Vol C Tables 4.2.6.8 and 6.1.1.4'
Au Au -2.0133 8.8022 'International Tables Vol C Tables 4.2.6.8 and 6.1.1.4'

loop_
_geom_angle_atom_site_label_1
_geom_angle_atom_site_label_2
_geom_angle_atom_site_label_3
_geom_angle
_geom_angle_site_symmetry_1
_geom_angle_site_symmetry_3
_geom_angle_publ_flag
P1 Au1 Cl1 177.20(4) . . ?
P1 Au2 Cl2 177.94(4) . . ?
C7 P1 C1 105.33(19) . . ?
C7 P1 Au2 109.16(18) . . ?
C1 P1 Au2 110.92(16) . . ?
C7 P1 Au1 110.69(17) . . ?
C1 P1 Au1 108.73(18) . . ?
Au2 P1 Au1 111.82(4) . . ?
N1 P2 C41 108.88(19) . . ?
N1 P2 C21 115.3(2) . . ?
C41 P2 C21 108.20(19) . . ?
N1 P2 C31 110.83(18) . . ?
C41 P2 C31 104.1(2) . . ?
C21 P2 C31 108.93(18) . . ?
N1 P3 C61 114.1(2) . . ?
N1 P3 C71 113.9(2) . . ?
C61 P3 C71 107.5(2) . . ?
N1 P3 C51 106.5(2) . . ?
C61 P3 C51 108.43(18) . . ?
C71 P3 C51 106.02(19) . . ?
P2 N1 P3 137.4(2) . . ?
C2 C1 C6 110.1(4) . . ?
C2 C1 P1 113.5(4) . . ?
C6 C1 P1 111.2(3) . . ?
C1 C2 C3 111.5(5) . . ?
C4 C3 C2 111.3(4) . . ?
C3 C4 C5 112.1(4) . . ?
C4 C5 C6 110.7(5) . . ?
C1 C6 C5 110.5(4) . . ?
C8 C7 C12 110.8(4) . . ?
C8 C7 P1 113.8(4) . . ?
C12 C7 P1 110.3(3) . . ?
C7 C8 C9 110.8(5) . . ?
C10 C9 C8 110.9(5) . . ?
C9 C10 C11 110.2(5) . . ?
C10 C11 C12 110.1(6) . . ?
C7 C12 C11 111.5(4) . . ?
C22 C21 C26 119.5(4) . . ?
C22 C21 P2 120.3(3) . . ?
C26 C21 P2 119.9(3) . . ?
C23 C22 C21 119.6(4) . . ?
C24 C23 C22 120.8(5) . . ?
C25 C24 C23 120.0(4) . . ?
C24 C25 C26 119.8(4) . . ?
C25 C26 C21 120.3(4) . . ?
C36 C31 C32 120.1(4) . . ?
C36 C31 P2 122.0(3) . . ?
C32 C31 P2 117.5(3) . . ?
C33 C32 C31 118.5(4) . . ?
C34 C33 C32 120.6(5) . . ?
C35 C34 C33 120.8(5) . . ?
C34 C35 C36 119.8(5) . . ?
C35 C36 C31 120.2(4) . . ?
C42 C41 C46 119.8(4) . . ?
C42 C41 P2 120.0(3) . . ?
C46 C41 P2 120.3(4) . . ?
C43 C42 C41 121.0(4) . . ?
C42 C43 C44 119.0(5) . . ?
C45 C44 C43 120.1(5) . . ?
C44 C45 C46 121.2(4) . . ?
C45 C46 C41 118.9(5) . . ?
C56 C51 C52 120.2(4) . . ?
C56 C51 P3 120.5(3) . . ?
C52 C51 P3 119.3(4) . . ?
C51 C52 C53 119.1(5) . . ?
C54 C53 C52 120.6(5) . . ?
C53 C54 C55 120.5(4) . . ?
C54 C55 C56 119.8(5) . . ?
C51 C56 C55 119.9(5) . . ?
C62 C61 C66 119.4(4) . . ?
C62 C61 P3 120.1(3) . . ?
C66 C61 P3 120.4(3) . . ?
C61 C62 C63 120.0(4) . . ?
C64 C63 C62 119.4(4) . . ?
C65 C64 C63 121.3(4) . . ?
C64 C65 C66 119.7(4) . . ?
C61 C66 C65 120.2(4) . . ?
C72 C71 C76 119.1(4) . . ?
C72 C71 P3 121.9(3) . . ?
C76 C71 P3 118.8(4) . . ?
C71 C72 C73 119.8(5) . . ?
C74 C73 C72 120.3(6) . . ?
C75 C74 C73 119.8(5) . . ?
C74 C75 C76 121.1(5) . . ?
C75 C76 C71 119.9(6) . . ?

loop_
_geom_bond_atom_site_label_1
_geom_bond_atom_site_label_2
_geom_bond_distance
_geom_bond_site_symmetry_2
_geom_bond_publ_flag
Au1 P1 2.2481(13) . ?
Au1 Cl1 2.3027(14) . ?
Au2 P1 2.2440(13) . ?
Au2 Cl2 2.3083(13) . ?
P1 C7 1.843(4) . ?
P1 C1 1.846(4) . ?
P2 N1 1.579(4) . ?
P2 C41 1.794(5) . ?
P2 C21 1.797(4) . ?
P2 C31 1.800(4) . ?
P3 N1 1.580(4) . ?
P3 C61 1.791(4) . ?
P3 C71 1.801(4) . ?
P3 C51 1.804(4) . ?
C1 C2 1.518(7) . ?
C1 C6 1.519(6) . ?
C2 C3 1.519(7) . ?
C3 C4 1.513(8) . ?
C4 C5 1.519(8) . ?
C5 C6 1.530(6) . ?
C7 C8 1.512(7) . ?
C7 C12 1.525(6) . ?
C8 C9 1.533(6) . ?
C9 C10 1.505(9) . ?
C10 C11 1.526(10) . ?
C11 C12 1.532(7) . ?
C21 C22 1.388(6) . ?
C21 C26 1.392(5) . ?
C22 C23 1.378(6) . ?
C23 C24 1.379(7) . ?
C24 C25 1.377(7) . ?
C25 C26 1.383(6) . ?
C31 C36 1.387(5) . ?
C31 C32 1.394(5) . ?
C32 C33 1.388(7) . ?
C33 C34 1.370(8) . ?
C34 C35 1.366(7) . ?
C35 C36 1.376(6) . ?
C41 C42 1.382(7) . ?
C41 C46 1.393(5) . ?
C42 C43 1.383(7) . ?
C43 C44 1.391(7) . ?
C44 C45 1.371(7) . ?
C45 C46 1.386(7) . ?
C51 C56 1.378(7) . ?
C51 C52 1.384(6) . ?
C52 C53 1.392(6) . ?
C53 C54 1.365(8) . ?
C54 C55 1.367(7) . ?
C55 C56 1.393(5) . ?
C61 C62 1.386(5) . ?
C61 C66 1.386(5) . ?
C62 C63 1.393(6) . ?
C63 C64 1.376(6) . ?
C64 C65 1.359(7) . ?
C65 C66 1.392(6) . ?
C71 C72 1.379(7) . ?
C71 C76 1.389(6) . ?
C72 C73 1.387(7) . ?
C73 C74 1.373(8) . ?
C74 C75 1.350(9) . ?
C75 C76 1.374(7) . ?
